data_2213735
loop_
_publ_author_name
'Jian-Fang Dong'
'Lianzhi Li'
'Zhi-Zhen Ji'
'Hui Cui'
'Da-Qi Wang'

_publ_section_title
;[2-(3-Methoxy-2-oxidobenzylideneamino)phenolato-\k^3^<i>O</i>,<i>N</i>,<i>O</i>'](1,10-phenanthroline-\k^2^<i>N</i>,<i>N</i>')copper(II)
 methanol solvate
;
_journal_coeditor_code CV2231
_journal_issue 6
_journal_name_full 'Acta Crystallographica Section E'
_journal_page_first m1578
_journal_page_last m1578
_journal_paper_doi 10.1107/S1600536807020867
_journal_volume 63
_journal_year 2007
_chemical_formula_iupac '[Cu (C14 H11 N O3) (C12 H8 N2)], C1 H4 O'
_chemical_formula_moiety 'C26 H19 Cu N3 O3, C H4 O'
_chemical_formula_sum 'C27 H23 Cu N3 O4'
_chemical_formula_weight 517.02
_chemical_name_systematic
;
[2-(3-Methoxy-2-oxidobenzylideneamino)phenolato-\k^3^O,N,O'](1,10-
phenanthroline-\k^2^N,N')copper(II) methanol solvate
;
_space_group_IT_number 2
_symmetry_cell_setting triclinic
_symmetry_space_group_name_Hall '-P 1'
_symmetry_space_group_name_H-M 'P -1'
_atom_sites_solution_hydrogens geom
_atom_sites_solution_primary direct
_atom_sites_solution_secondary difmap
_audit_creation_method SHELXL-97
_cell_angle_alpha 82.701(3)
_cell_angle_beta 70.742(3)
_cell_angle_gamma 89.236(3)
_cell_formula_units_Z 2
_cell_length_a 9.905(3)
_cell_length_b 10.335(3)
_cell_length_c 12.094(3)
_cell_measurement_reflns_used 2789
_cell_measurement_temperature 298(2)
_cell_measurement_theta_max 27.6155
_cell_measurement_theta_min 2.322
_cell_volume 1158.8(6)
_computing_cell_refinement 'SAINT (Siemens, 1996)'
_computing_data_collection 'SMART (Siemens, 1996)'
_computing_data_reduction SAINT
_computing_molecular_graphics 'SHELXTL (Sheldrick, 1997b)'
_computing_publication_material SHELXTL
_computing_structure_refinement 'SHELXL97 (Sheldrick, 1997a)'
_computing_structure_solution 'SHELXS97 (Sheldrick, 1997a)'
_diffrn_ambient_temperature 298(2)
_diffrn_measured_fraction_theta_full 0.979
_diffrn_measured_fraction_theta_max 0.979
_diffrn_measurement_device_type 'Siemens SMART CCD area-detector'
_diffrn_measurement_method '\f and \w'
_diffrn_radiation_monochromator graphite
_diffrn_radiation_source 'fine-focus sealed tube'
_diffrn_radiation_type MoK\a
_diffrn_radiation_wavelength 0.71073
_diffrn_reflns_av_R_equivalents 0.0181
_diffrn_reflns_av_sigmaI/netI 0.0427
_diffrn_reflns_limit_h_max 8
_diffrn_reflns_limit_h_min -11
_diffrn_reflns_limit_k_max 12
_diffrn_reflns_limit_k_min -11
_diffrn_reflns_limit_l_max 14
_diffrn_reflns_limit_l_min -14
_diffrn_reflns_number 5996
_diffrn_reflns_theta_full 25.00
_diffrn_reflns_theta_max 25.00
_diffrn_reflns_theta_min 1.80
_exptl_absorpt_coefficient_mu 0.983
_exptl_absorpt_correction_T_max 0.9344
_exptl_absorpt_correction_T_min 0.8202
_exptl_absorpt_correction_type multi-scan
_exptl_absorpt_process_details '(SABADS; Sheldrick, 1996)'
_exptl_crystal_colour blue
_exptl_crystal_density_diffrn 1.482
_exptl_crystal_density_method 'not measured'
_exptl_crystal_description block
_exptl_crystal_F_000 534
_exptl_crystal_size_max 0.21
_exptl_crystal_size_mid 0.18
_exptl_crystal_size_min 0.07
_refine_diff_density_max 0.477
_refine_diff_density_min -0.465
_refine_ls_extinction_method none
_refine_ls_goodness_of_fit_ref 1.026
_refine_ls_hydrogen_treatment constr
_refine_ls_matrix_type full
_refine_ls_number_parameters 325
_refine_ls_number_reflns 4012
_refine_ls_number_restraints 16
_refine_ls_restrained_S_all 1.028
_refine_ls_R_factor_all 0.0582
_refine_ls_R_factor_gt 0.0396
_refine_ls_shift/su_max 0.000
_refine_ls_shift/su_mean 0.000
_refine_ls_structure_factor_coef Fsqd
_refine_ls_weighting_details 'calc w=1/[\s^2^(Fo^2^)+(0.0438P)^2^+0.4525P] where P=(Fo^2^+2Fc^2^)/3'
_refine_ls_weighting_scheme calc
_refine_ls_wR_factor_gt 0.0877
_refine_ls_wR_factor_ref 0.0963
_reflns_number_gt 3134
_reflns_number_total 4012
_reflns_threshold_expression I>2\s(I)
_cod_data_source_file cv2231.cif
_cod_data_source_block I
_cod_depositor_comments
;
The following automatic conversions were performed:
'_symmetry_cell_setting' value 'Triclinic' changed to 'triclinic'
according to '/home/saulius/struct/CIF-dictionaries/cif_core.dic'
dictionary named 'cif_core.dic' version 2.4.1 from 2010-06-29.

Automatic conversion script
Id: cif_fix_enum 1527 2010-12-29 10:47:43Z saulius 

The following automatic conversions were performed:

'_symmetry_cell_setting' value 'Triclinic' changed to 'triclinic'
according to /home/saulius/struct/CIF-dictionaries/cif_core.dic
dictionary named 'cif_core.dic' version 2.4.1 from 2010-06-29.

Automatic conversion script
Id: cif_fix_values 1715 2011-07-08 13:25:40Z adriana 
;
_cod_database_code 2213735
_cod_database_fobs_code 2213735

loop_
_symmetry_equiv_pos_as_xyz
'x, y, z'
'-x, -y, -z'

loop_
_atom_site_type_symbol
_atom_site_label
_atom_site_fract_x
_atom_site_fract_y
_atom_site_fract_z
_atom_site_U_iso_or_equiv
_atom_site_adp_type
_atom_site_calc_flag
_atom_site_refinement_flags
_atom_site_occupancy
_atom_site_disorder_assembly
_atom_site_disorder_group
Cu Cu1 -0.06105(4) 0.81675(4) 0.73686(3) 0.03642(14) Uani d . 1 . .
N N1 -0.0446(2) 0.7433(2) 0.5923(2) 0.0349(6) Uani d . 1 . .
N N2 -0.1087(3) 0.8788(2) 0.8987(2) 0.0346(6) Uani d . 1 . .
N N3 0.0767(3) 0.6863(2) 0.8276(2) 0.0416(6) Uani d . 1 . .
O O1 0.0849(2) 0.9503(2) 0.65842(16) 0.0433(5) Uani d . 1 . .
O O2 0.2853(3) 1.1329(2) 0.5911(2) 0.0594(7) Uani d . 1 . .
O O3 -0.2347(2) 0.7071(2) 0.80315(17) 0.0447(5) Uani d . 1 . .
O O4 0.5173(6) 0.8061(5) -0.0646(4) 0.0833(13) Uani d PD 0.566(4) A 1
H H4 0.5785 0.7648 -0.1087 0.125 Uiso calc PRD 0.566(4) A 1
O O4' 0.5881(8) 0.6913(7) 0.0324(5) 0.0833(13) Uani d PD 0.434(4) A 2
H H4' 0.6469 0.6899 -0.0335 0.125 Uiso calc PRD 0.434(4) A 2
C C1 0.0500(3) 0.7797(3) 0.4913(3) 0.0395(7) Uani d . 1 . .
H H1 0.0473 0.7368 0.4289 0.047 Uiso calc R 1 . .
C C2 0.1585(3) 0.8789(3) 0.4651(2) 0.0353(7) Uani d . 1 . .
C C3 0.1689(3) 0.9587(3) 0.5493(2) 0.0359(7) Uani d . 1 . .
C C4 0.2815(3) 1.0569(3) 0.5073(3) 0.0406(7) Uani d . 1 . .
C C5 0.3739(3) 1.0715(3) 0.3943(3) 0.0482(8) Uani d . 1 . .
H H5 0.4456 1.1363 0.3703 0.058 Uiso calc R 1 . .
C C6 0.3617(4) 0.9898(3) 0.3138(3) 0.0531(9) Uani d . 1 . .
H H6 0.4253 0.9998 0.2369 0.064 Uiso calc R 1 . .
C C7 0.2572(3) 0.8969(3) 0.3489(3) 0.0473(8) Uani d . 1 . .
H H7 0.2496 0.8429 0.2952 0.057 Uiso calc R 1 . .
C C8 0.4035(4) 1.2217(4) 0.5636(3) 0.0674(11) Uani d . 1 . .
H H8A 0.4909 1.1752 0.5408 0.101 Uiso calc R 1 . .
H H8B 0.3971 1.2633 0.6317 0.101 Uiso calc R 1 . .
H H8C 0.4024 1.2866 0.4997 0.101 Uiso calc R 1 . .
C C9 -0.1522(3) 0.6459(3) 0.6113(3) 0.0358(7) Uani d . 1 . .
C C10 -0.2511(3) 0.6329(3) 0.7263(3) 0.0391(7) Uani d . 1 . .
C C11 -0.3634(4) 0.5416(3) 0.7559(3) 0.0535(9) Uani d . 1 . .
H H11 -0.4313 0.5328 0.8311 0.064 Uiso calc R 1 . .
C C12 -0.3746(4) 0.4638(3) 0.6740(3) 0.0601(10) Uani d . 1 . .
H H12 -0.4495 0.4024 0.6950 0.072 Uiso calc R 1 . .
C C13 -0.2762(4) 0.4765(3) 0.5618(3) 0.0561(9) Uani d . 1 . .
H H13 -0.2846 0.4236 0.5075 0.067 Uiso calc R 1 . .
C C14 -0.1655(4) 0.5674(3) 0.5301(3) 0.0467(8) Uani d . 1 . .
H H14 -0.0993 0.5763 0.4541 0.056 Uiso calc R 1 . .
C C15 -0.2009(3) 0.9712(3) 0.9343(3) 0.0411(8) Uani d . 1 . .
H H15 -0.2401 1.0152 0.8807 0.049 Uiso calc R 1 . .
C C16 -0.2419(3) 1.0055(3) 1.0479(3) 0.0454(8) Uani d . 1 . .
H H16 -0.3066 1.0715 1.0690 0.054 Uiso calc R 1 . .
C C17 -0.1867(3) 0.9419(3) 1.1279(3) 0.0456(8) Uani d . 1 . .
H H17 -0.2122 0.9646 1.2039 0.055 Uiso calc R 1 . .
C C18 -0.0906(3) 0.8415(3) 1.0944(3) 0.0402(7) Uani d . 1 . .
C C19 -0.0542(3) 0.8127(3) 0.9781(2) 0.0335(7) Uani d . 1 . .
C C20 0.0459(3) 0.7120(3) 0.9396(3) 0.0371(7) Uani d . 1 . .
C C21 0.1055(3) 0.6438(3) 1.0203(3) 0.0438(8) Uani d . 1 . .
C C22 0.2003(4) 0.5448(4) 0.9792(3) 0.0552(9) Uani d . 1 . .
H H22 0.2415 0.4962 1.0293 0.066 Uiso calc R 1 . .
C C23 0.2313(4) 0.5208(4) 0.8663(3) 0.0601(10) Uani d . 1 . .
H H23 0.2950 0.4563 0.8380 0.072 Uiso calc R 1 . .
C C24 0.1679(4) 0.5926(3) 0.7929(3) 0.0519(9) Uani d . 1 . .
H H24 0.1904 0.5741 0.7156 0.062 Uiso calc R 1 . .
C C25 -0.0268(4) 0.7709(3) 1.1735(3) 0.0492(9) Uani d . 1 . .
H H25 -0.0500 0.7906 1.2504 0.059 Uiso calc R 1 . .
C C26 0.0663(4) 0.6767(4) 1.1375(3) 0.0537(9) Uani d . 1 . .
H H26 0.1060 0.6318 1.1904 0.064 Uiso calc R 1 . .
C C27 0.4951(14) 0.7539(17) 0.0535(10) 0.071(3) Uani d PDU 0.566(4) A 1
H H27A 0.5828 0.7600 0.0702 0.106 Uiso calc PR 0.566(4) A 1
H H27B 0.4640 0.6641 0.0657 0.106 Uiso calc PR 0.566(4) A 1
H H27C 0.4231 0.8021 0.1051 0.106 Uiso calc PR 0.566(4) A 1
C C27' 0.4749(19) 0.763(2) 0.0235(16) 0.071(3) Uani d PDU 0.434(4) A 2
H H27D 0.3924 0.7384 0.0917 0.106 Uiso calc PR 0.434(4) A 2
H H27E 0.4550 0.7481 -0.0464 0.106 Uiso calc PR 0.434(4) A 2
H H27F 0.4976 0.8543 0.0189 0.106 Uiso calc PR 0.434(4) A 2

loop_
_atom_site_aniso_label
_atom_site_aniso_U_11
_atom_site_aniso_U_22
_atom_site_aniso_U_33
_atom_site_aniso_U_12
_atom_site_aniso_U_13
_atom_site_aniso_U_23
Cu1 0.0389(2) 0.0426(2) 0.0274(2) -0.00479(16) -0.00977(15) -0.00596(15)
N1 0.0341(14) 0.0396(15) 0.0318(13) -0.0005(11) -0.0120(11) -0.0050(11)
N2 0.0365(14) 0.0348(14) 0.0334(13) -0.0032(12) -0.0124(11) -0.0045(11)
N3 0.0432(15) 0.0452(16) 0.0351(14) 0.0008(13) -0.0100(12) -0.0088(12)
O1 0.0475(13) 0.0502(13) 0.0290(11) -0.0100(11) -0.0069(10) -0.0080(9)
O2 0.0668(16) 0.0581(15) 0.0511(14) -0.0235(13) -0.0146(12) -0.0098(12)
O3 0.0424(12) 0.0521(14) 0.0361(12) -0.0118(10) -0.0054(10) -0.0125(10)
O4 0.071(3) 0.095(3) 0.061(3) 0.031(2) 0.000(2) 0.012(2)
O4' 0.071(3) 0.095(3) 0.061(3) 0.031(2) 0.000(2) 0.012(2)
C1 0.0439(18) 0.0439(19) 0.0333(17) 0.0040(15) -0.0154(15) -0.0077(14)
C2 0.0377(16) 0.0393(18) 0.0281(15) 0.0018(14) -0.0113(13) -0.0001(13)
C3 0.0363(17) 0.0404(18) 0.0316(16) 0.0018(14) -0.0141(14) 0.0004(13)
C4 0.0427(18) 0.0424(19) 0.0383(17) 0.0005(15) -0.0165(15) -0.0025(14)
C5 0.0424(19) 0.050(2) 0.0457(19) -0.0093(16) -0.0114(16) 0.0078(16)
C6 0.051(2) 0.067(2) 0.0314(17) -0.0069(18) -0.0030(15) 0.0005(16)
C7 0.049(2) 0.059(2) 0.0321(17) -0.0061(17) -0.0113(15) -0.0047(15)
C8 0.065(3) 0.060(3) 0.080(3) -0.019(2) -0.027(2) -0.009(2)
C9 0.0352(16) 0.0359(17) 0.0388(16) 0.0027(13) -0.0156(13) -0.0054(13)
C10 0.0364(17) 0.0404(18) 0.0414(17) -0.0006(14) -0.0144(14) -0.0049(14)
C11 0.046(2) 0.056(2) 0.053(2) -0.0122(17) -0.0077(16) -0.0098(17)
C12 0.056(2) 0.053(2) 0.071(3) -0.0169(18) -0.020(2) -0.0122(19)
C13 0.062(2) 0.053(2) 0.060(2) -0.0067(18) -0.0230(19) -0.0223(18)
C14 0.049(2) 0.048(2) 0.0442(18) -0.0016(16) -0.0146(16) -0.0132(15)
C15 0.0434(19) 0.0426(19) 0.0400(17) -0.0030(16) -0.0182(15) -0.0026(14)
C16 0.048(2) 0.0427(19) 0.0454(19) 0.0051(16) -0.0133(16) -0.0131(15)
C17 0.053(2) 0.050(2) 0.0331(17) -0.0025(17) -0.0111(15) -0.0115(15)
C18 0.0444(18) 0.0441(19) 0.0340(16) -0.0045(15) -0.0153(14) -0.0055(14)
C19 0.0333(16) 0.0381(17) 0.0303(15) -0.0062(13) -0.0129(13) -0.0015(13)
C20 0.0345(17) 0.0398(18) 0.0368(17) -0.0032(14) -0.0123(14) -0.0028(14)
C21 0.0383(18) 0.049(2) 0.0465(19) -0.0011(16) -0.0181(15) -0.0021(15)
C22 0.047(2) 0.061(2) 0.063(2) 0.0084(18) -0.0269(18) -0.0029(19)
C23 0.048(2) 0.061(2) 0.070(3) 0.0153(19) -0.0162(19) -0.017(2)
C24 0.051(2) 0.060(2) 0.0423(19) 0.0034(19) -0.0092(17) -0.0137(17)
C25 0.058(2) 0.060(2) 0.0344(17) 0.0011(19) -0.0217(16) -0.0050(16)
C26 0.060(2) 0.066(2) 0.0429(19) 0.002(2) -0.0297(18) 0.0011(17)
C27 0.051(4) 0.087(4) 0.065(6) 0.004(4) -0.017(4) 0.011(5)
C27' 0.051(4) 0.087(4) 0.065(6) 0.004(4) -0.017(4) 0.011(5)

loop_
_atom_type_symbol
_atom_type_description
_atom_type_scat_dispersion_real
_atom_type_scat_dispersion_imag
_atom_type_scat_source
C C 0.0033 0.0016 'International Tables Vol C Tables 4.2.6.8 and 6.1.1.4'
H H 0.0000 0.0000 'International Tables Vol C Tables 4.2.6.8 and 6.1.1.4'
N N 0.0061 0.0033 'International Tables Vol C Tables 4.2.6.8 and 6.1.1.4'
O O 0.0106 0.0060 'International Tables Vol C Tables 4.2.6.8 and 6.1.1.4'
Cu Cu 0.3201 1.2651 'International Tables Vol C Tables 4.2.6.8 and 6.1.1.4'

loop_
_geom_angle_atom_site_label_1
_geom_angle_atom_site_label_2
_geom_angle_atom_site_label_3
_geom_angle
_geom_angle_publ_flag
O1 Cu1 O3 167.67(9) y
O1 Cu1 N1 94.04(9) y
O3 Cu1 N1 83.92(9) y
O1 Cu1 N2 94.42(8) y
O3 Cu1 N2 87.19(9) y
N1 Cu1 N2 171.06(9) y
O1 Cu1 N3 96.12(9) y
O3 Cu1 N3 96.14(9) y
N1 Cu1 N3 105.59(9) y
N2 Cu1 N3 76.37(9) y
C1 N1 C9 123.6(2) ?
C1 N1 Cu1 124.6(2) ?
C9 N1 Cu1 111.79(18) ?
C15 N2 C19 118.2(3) ?
C15 N2 Cu1 123.4(2) ?
C19 N2 Cu1 118.0(2) ?
C24 N3 C20 117.6(3) ?
C24 N3 Cu1 133.2(2) ?
C20 N3 Cu1 109.1(2) ?
C3 O1 Cu1 125.68(18) ?
C4 O2 C8 117.9(3) ?
C10 O3 Cu1 111.84(18) ?
C27' O4' H4' 109.5 ?
N1 C1 C2 126.6(3) ?
N1 C1 H1 116.7 ?
C2 C1 H1 116.7 ?
C7 C2 C3 120.2(3) ?
C7 C2 C1 116.9(3) ?
C3 C2 C1 122.9(3) ?
O1 C3 C2 125.4(3) ?
O1 C3 C4 118.8(3) ?
C2 C3 C4 115.8(3) ?
C5 C4 O2 124.3(3) ?
C5 C4 C3 122.2(3) ?
O2 C4 C3 113.5(3) ?
C4 C5 C6 120.6(3) ?
C4 C5 H5 119.7 ?
C6 C5 H5 119.7 ?
C7 C6 C5 119.4(3) ?
C7 C6 H6 120.3 ?
C5 C6 H6 120.3 ?
C6 C7 C2 121.9(3) ?
C6 C7 H7 119.0 ?
C2 C7 H7 119.0 ?
O2 C8 H8A 109.5 ?
O2 C8 H8B 109.5 ?
H8A C8 H8B 109.5 ?
O2 C8 H8C 109.5 ?
H8A C8 H8C 109.5 ?
H8B C8 H8C 109.5 ?
C14 C9 C10 120.4(3) ?
C14 C9 N1 126.9(3) ?
C10 C9 N1 112.7(2) ?
O3 C10 C11 122.2(3) ?
O3 C10 C9 119.4(3) ?
C11 C10 C9 118.4(3) ?
C12 C11 C10 120.4(3) ?
C12 C11 H11 119.8 ?
C10 C11 H11 119.8 ?
C13 C12 C11 120.7(3) ?
C13 C12 H12 119.6 ?
C11 C12 H12 119.6 ?
C14 C13 C12 119.9(3) ?
C14 C13 H13 120.0 ?
C12 C13 H13 120.0 ?
C13 C14 C9 120.1(3) ?
C13 C14 H14 119.9 ?
C9 C14 H14 119.9 ?
N2 C15 C16 123.2(3) ?
N2 C15 H15 118.4 ?
C16 C15 H15 118.4 ?
C17 C16 C15 119.4(3) ?
C17 C16 H16 120.3 ?
C15 C16 H16 120.3 ?
C16 C17 C18 119.3(3) ?
C16 C17 H17 120.4 ?
C18 C17 H17 120.4 ?
C19 C18 C17 118.0(3) ?
C19 C18 C25 119.5(3) ?
C17 C18 C25 122.5(3) ?
N2 C19 C18 121.9(3) ?
N2 C19 C20 118.3(2) ?
C18 C19 C20 119.8(3) ?
N3 C20 C21 123.0(3) ?
N3 C20 C19 117.9(3) ?
C21 C20 C19 119.1(3) ?
C22 C21 C20 116.9(3) ?
C22 C21 C26 123.7(3) ?
C20 C21 C26 119.4(3) ?
C23 C22 C21 119.4(3) ?
C23 C22 H22 120.3 ?
C21 C22 H22 120.3 ?
C22 C23 C24 119.9(3) ?
C22 C23 H23 120.1 ?
C24 C23 H23 120.1 ?
N3 C24 C23 123.1(3) ?
N3 C24 H24 118.5 ?
C23 C24 H24 118.5 ?
C26 C25 C18 120.6(3) ?
C26 C25 H25 119.7 ?
C18 C25 H25 119.7 ?
C25 C26 C21 121.6(3) ?
C25 C26 H26 119.2 ?
C21 C26 H26 119.2 ?
O4 C27 H27A 109.5 ?
O4 C27 H27B 109.5 ?
H27A C27 H27B 109.5 ?
O4 C27 H27C 109.5 ?
H27A C27 H27C 109.5 ?
H27B C27 H27C 109.5 ?
O4' C27' H27D 109.5 ?
O4' C27' H27E 109.5 ?
H27D C27' H27E 109.5 ?
O4' C27' H27F 109.5 ?
H27D C27' H27F 109.5 ?
H27E C27' H27F 109.5 ?

loop_
_geom_bond_atom_site_label_1
_geom_bond_atom_site_label_2
_geom_bond_distance
_geom_bond_publ_flag
Cu1 O1 1.926(2) y
Cu1 O3 1.949(2) y
Cu1 N1 1.950(2) y
Cu1 N2 2.041(2) y
Cu1 N3 2.333(3) y
N1 C1 1.284(4) ?
N1 C9 1.419(3) ?
N2 C15 1.324(4) ?
N2 C19 1.359(4) ?
N3 C24 1.327(4) ?
N3 C20 1.347(4) ?
O1 C3 1.300(3) ?
O2 C4 1.369(3) ?
O2 C8 1.421(4) ?
O3 C10 1.328(3) ?
O4 C27 1.407(11) ?
O4 H4 0.8200 ?
O4' C27' 1.364(15) ?
O4' H4' 0.8200 ?
C1 C2 1.425(4) ?
C1 H1 0.9300 ?
C2 C7 1.413(4) ?
C2 C3 1.418(4) ?
C3 C4 1.434(4) ?
C4 C5 1.361(4) ?
C5 C6 1.401(4) ?
C5 H5 0.9300 ?
C6 C7 1.344(4) ?
C6 H6 0.9300 ?
C7 H7 0.9300 ?
C8 H8A 0.9600 ?
C8 H8B 0.9600 ?
C8 H8C 0.9600 ?
C9 C14 1.390(4) ?
C9 C10 1.403(4) ?
C10 C11 1.391(4) ?
C11 C12 1.385(4) ?
C11 H11 0.9300 ?
C12 C13 1.376(5) ?
C12 H12 0.9300 ?
C13 C14 1.375(4) ?
C13 H13 0.9300 ?
C14 H14 0.9300 ?
C15 C16 1.389(4) ?
C15 H15 0.9300 ?
C16 C17 1.359(4) ?
C16 H16 0.9300 ?
C17 C18 1.404(4) ?
C17 H17 0.9300 ?
C18 C19 1.402(4) ?
C18 C25 1.434(4) ?
C19 C20 1.440(4) ?
C20 C21 1.412(4) ?
C21 C22 1.404(5) ?
C21 C26 1.425(4) ?
C22 C23 1.352(5) ?
C22 H22 0.9300 ?
C23 C24 1.386(5) ?
C23 H23 0.9300 ?
C24 H24 0.9300 ?
C25 C26 1.345(5) ?
C25 H25 0.9300 ?
C26 H26 0.9300 ?
C27 H27A 0.9600 ?
C27 H27B 0.9600 ?
C27 H27C 0.9600 ?
C27' H27D 0.9600 ?
C27' H27E 0.9600 ?
C27' H27F 0.9600 ?

loop_
_geom_hbond_atom_site_label_D
_geom_hbond_atom_site_label_H
_geom_hbond_atom_site_label_A
_geom_hbond_site_symmetry_A
_geom_hbond_distance_DH
_geom_hbond_distance_HA
_geom_hbond_distance_DA
_geom_hbond_angle_DHA
O4 H4 O3 1_654 0.82 1.93 2.719(5) 159.8
O4' H4' O3 1_654 0.82 1.92 2.735(6) 170.6
C17 H17 O2 2_577 0.93 2.43 3.204(4) 141.2

loop_
_geom_torsion_atom_site_label_1
_geom_torsion_atom_site_label_2
_geom_torsion_atom_site_label_3
_geom_torsion_atom_site_label_4
_geom_torsion
O1 Cu1 N1 C1 5.8(3)
O3 Cu1 N1 C1 173.6(3)
N2 Cu1 N1 C1 166.8(6)
N3 Cu1 N1 C1 -91.7(3)
O1 Cu1 N1 C9 -172.97(19)
O3 Cu1 N1 C9 -5.18(19)
N2 Cu1 N1 C9 -12.0(7)
N3 Cu1 N1 C9 89.52(19)
O1 Cu1 N2 C15 86.0(2)
O3 Cu1 N2 C15 -81.8(2)
N1 Cu1 N2 C15 -75.0(7)
N3 Cu1 N2 C15 -178.8(2)
O1 Cu1 N2 C19 -101.1(2)
O3 Cu1 N2 C19 91.2(2)
N1 Cu1 N2 C19 97.9(7)
N3 Cu1 N2 C19 -5.86(19)
O1 Cu1 N3 C24 -86.5(3)
O3 Cu1 N3 C24 94.8(3)
N1 Cu1 N3 C24 9.4(3)
N2 Cu1 N3 C24 -179.6(3)
O1 Cu1 N3 C20 97.58(19)
O3 Cu1 N3 C20 -81.09(19)
N1 Cu1 N3 C20 -166.48(19)
N2 Cu1 N3 C20 4.50(18)
O3 Cu1 O1 C3 -88.9(5)
N1 Cu1 O1 C3 -8.9(2)
N2 Cu1 O1 C3 174.0(2)
N3 Cu1 O1 C3 97.3(2)
O1 Cu1 O3 C10 85.7(4)
N1 Cu1 O3 C10 4.7(2)
N2 Cu1 O3 C10 -176.4(2)
N3 Cu1 O3 C10 -100.4(2)
C9 N1 C1 C2 178.3(3)
Cu1 N1 C1 C2 -0.4(4)
N1 C1 C2 C7 176.1(3)
N1 C1 C2 C3 -4.8(5)
Cu1 O1 C3 C2 6.7(4)
Cu1 O1 C3 C4 -174.0(2)
C7 C2 C3 O1 -179.5(3)
C1 C2 C3 O1 1.4(5)
C7 C2 C3 C4 1.2(4)
C1 C2 C3 C4 -177.9(3)
C8 O2 C4 C5 -8.3(5)
C8 O2 C4 C3 172.0(3)
O1 C3 C4 C5 179.9(3)
C2 C3 C4 C5 -0.8(4)
O1 C3 C4 O2 -0.5(4)
C2 C3 C4 O2 178.9(3)
O2 C4 C5 C6 -179.6(3)
C3 C4 C5 C6 0.0(5)
C4 C5 C6 C7 0.4(5)
C5 C6 C7 C2 0.0(5)
C3 C2 C7 C6 -0.8(5)
C1 C2 C7 C6 178.3(3)
C1 N1 C9 C14 6.3(5)
Cu1 N1 C9 C14 -174.9(3)
C1 N1 C9 C10 -174.0(3)
Cu1 N1 C9 C10 4.8(3)
Cu1 O3 C10 C11 176.6(3)
Cu1 O3 C10 C9 -3.3(3)
C14 C9 C10 O3 178.7(3)
N1 C9 C10 O3 -1.0(4)
C14 C9 C10 C11 -1.2(5)
N1 C9 C10 C11 179.1(3)
O3 C10 C11 C12 -178.4(3)
C9 C10 C11 C12 1.4(5)
C10 C11 C12 C13 -0.8(6)
C11 C12 C13 C14 -0.1(6)
C12 C13 C14 C9 0.4(5)
C10 C9 C14 C13 0.2(5)
N1 C9 C14 C13 179.9(3)
C19 N2 C15 C16 1.5(4)
Cu1 N2 C15 C16 174.5(2)
N2 C15 C16 C17 -0.4(5)
C15 C16 C17 C18 -0.8(5)
C16 C17 C18 C19 0.9(4)
C16 C17 C18 C25 179.3(3)
C15 N2 C19 C18 -1.4(4)
Cu1 N2 C19 C18 -174.7(2)
C15 N2 C19 C20 179.9(3)
Cu1 N2 C19 C20 6.6(3)
C17 C18 C19 N2 0.2(4)
C25 C18 C19 N2 -178.3(3)
C17 C18 C19 C20 178.9(3)
C25 C18 C19 C20 0.4(4)
C24 N3 C20 C21 -0.3(4)
Cu1 N3 C20 C21 176.3(2)
C24 N3 C20 C19 -179.3(3)
Cu1 N3 C20 C19 -2.7(3)
N2 C19 C20 N3 -2.0(4)
C18 C19 C20 N3 179.2(3)
N2 C19 C20 C21 178.9(2)
C18 C19 C20 C21 0.2(4)
N3 C20 C21 C22 -0.3(4)
C19 C20 C21 C22 178.7(3)
N3 C20 C21 C26 -179.5(3)
C19 C20 C21 C26 -0.5(4)
C20 C21 C22 C23 0.9(5)
C26 C21 C22 C23 -179.9(3)
C21 C22 C23 C24 -0.9(5)
C20 N3 C24 C23 0.3(5)
Cu1 N3 C24 C23 -175.3(2)
C22 C23 C24 N3 0.3(5)
C19 C18 C25 C26 -0.7(5)
C17 C18 C25 C26 -179.1(3)
C18 C25 C26 C21 0.3(5)
C22 C21 C26 C25 -178.9(3)
C20 C21 C26 C25 0.3(5)
